data_2204798
loop_
_publ_author_name
'Lewis, William'
'McKeown, Robert H.'
'Robinson, Ward T.'

_publ_section_title
;
 6-Isopropoxy-5-isopropylpyrimidine-2,4(1<i>H</i>,3<i>H</i>)-dione
;
_journal_issue 12
_journal_name_full 'Acta Crystallographica Section E'
_journal_page_first o2429
_journal_page_last o2431
_journal_paper_doi 10.1107/S1600536804030077
_journal_volume 60
_journal_year 2004
_chemical_formula_iupac 'C10 H16 N2 O3'
_chemical_formula_moiety 'C10 H16 N2 O3'
_chemical_formula_sum 'C10 H16 N2 O3'
_chemical_formula_weight 212.25
_chemical_melting_point 501
_chemical_name_common
;
6-Isopropoxy-5-isopropyl-1H-pyrimidine-2,4-dione
;
_chemical_name_systematic
;
6-Isopropoxy-5-isopropylpyrimidine-2,4(1H,3H)-dione
;
_space_group_IT_number 2
_symmetry_cell_setting triclinic
_symmetry_space_group_name_Hall '-P 1'
_symmetry_space_group_name_H-M 'P -1'
_atom_sites_solution_hydrogens geom
_atom_sites_solution_primary direct
_atom_sites_solution_secondary difmap
_cell_angle_alpha 71.074(9)
_cell_angle_beta 77.684(9)
_cell_angle_gamma 88.014(9)
_cell_formula_units_Z 4
_cell_length_a 8.769(6)
_cell_length_b 11.178(8)
_cell_length_c 12.418(9)
_cell_measurement_reflns_used 2889
_cell_measurement_temperature 163(2)
_cell_measurement_theta_max 51.946
_cell_measurement_theta_min 4.768
_cell_volume 1124.1(14)
_computing_cell_refinement 'SAINT-Plus (Bruker, 1999)'
_computing_data_collection 'SMART (Bruker, 1999)'
_computing_data_reduction SAINT-Plus
_computing_molecular_graphics SHELXTL
_computing_publication_material SHELXTL
_computing_structure_refinement SHELXTL
_computing_structure_solution 'SHELXTL (Sheldrick, 2001)'
_diffrn_ambient_temperature 163(2)
_diffrn_detector_area_resol_mean 8.192
_diffrn_measured_fraction_theta_full 0.993
_diffrn_measured_fraction_theta_max 0.910
_diffrn_measurement_device_type 'Bruker SMART CCD'
_diffrn_measurement_method '\f and \w scans'
_diffrn_radiation_monochromator graphite
_diffrn_radiation_source 'fine-focus sealed tube'
_diffrn_radiation_type MoK\a
_diffrn_radiation_wavelength 0.71073
_diffrn_reflns_av_R_equivalents 0.0680
_diffrn_reflns_av_sigmaI/netI 0.0987
_diffrn_reflns_limit_h_max 11
_diffrn_reflns_limit_h_min -11
_diffrn_reflns_limit_k_max 14
_diffrn_reflns_limit_k_min -7
_diffrn_reflns_limit_l_max 15
_diffrn_reflns_limit_l_min -16
_diffrn_reflns_number 14452
_diffrn_reflns_theta_full 25.00
_diffrn_reflns_theta_max 27.45
_diffrn_reflns_theta_min 2.16
_exptl_absorpt_coefficient_mu 0.093
_exptl_absorpt_correction_T_max 1.000000
_exptl_absorpt_correction_T_min 0.587173
_exptl_absorpt_correction_type multi-scan
_exptl_absorpt_process_details '(SADABS; Bruker, 1999)'
_exptl_crystal_colour colourless
_exptl_crystal_density_diffrn 1.254
_exptl_crystal_density_method 'not measured'
_exptl_crystal_description needle
_exptl_crystal_F_000 456
_exptl_crystal_size_max 0.70
_exptl_crystal_size_mid 0.10
_exptl_crystal_size_min 0.10
_refine_diff_density_max 0.605
_refine_diff_density_min -0.445
_refine_ls_extinction_coef 0.032(5)
_refine_ls_extinction_expression Fc^*^=kFc[1+0.001xFc^2^\l^3^/sin(2\q)]^-1/4^
_refine_ls_extinction_method SHELXL97
_refine_ls_goodness_of_fit_ref 0.912
_refine_ls_hydrogen_treatment constr
_refine_ls_matrix_type full
_refine_ls_number_parameters 280
_refine_ls_number_reflns 4703
_refine_ls_number_restraints 0
_refine_ls_restrained_S_all 0.912
_refine_ls_R_factor_all 0.1251
_refine_ls_R_factor_gt 0.0769
_refine_ls_shift/su_max '< 0.001'
_refine_ls_shift/su_mean '< 0.001'
_refine_ls_structure_factor_coef Fsqd
_refine_ls_weighting_details 'calc w=1/[\s^2^(Fo^2^)+(0.1178P)^2^] where P=(Fo^2^+2Fc^2^)/3'
_refine_ls_weighting_scheme calc
_refine_ls_wR_factor_gt 0.1828
_refine_ls_wR_factor_ref 0.1979
_reflns_number_gt 2497
_reflns_number_total 4703
_reflns_threshold_expression I>2\s(I)
_cod_data_source_file sj6029.cif
_cod_data_source_block I
_cod_depositor_comments
;
The following automatic conversions were performed:
'_symmetry_cell_setting' value 'Triclinic' changed to 'triclinic'
according to '/home/saulius/struct/CIF-dictionaries/cif_core.dic'
dictionary named 'cif_core.dic' version 2.4.1 from
2010-06-29.

'_exptl_absorpt_correction_type' value 'Multi-scan' changed
to 'multi-scan' according to
'/home/saulius/struct/CIF-dictionaries/cif_core.dic' dictionary named
'cif_core.dic' version 2.4.1 from 2010-06-29.

'_geom_torsion_publ_flag'
value 'Yes' changed to 'yes' according to
'/home/saulius/struct/CIF-dictionaries/cif_core.dic' dictionary named
'cif_core.dic' version 2.4.1 from 2010-06-29 (10
times).

'_geom_hbond_publ_flag' value 'Yes' changed to 'yes' according to
'/home/saulius/struct/CIF-dictionaries/cif_core.dic' dictionary named
'cif_core.dic' version 2.4.1 from 2010-06-29 (4 times).

Automatic conversion script
Id: cif_fix_enum 1527 2010-12-29 10:47:43Z saulius 

The following automatic conversions were performed:

'_symmetry_cell_setting' value 'Triclinic' changed to 'triclinic'
according to /home/saulius/struct/CIF-dictionaries/cif_core.dic
dictionary named 'cif_core.dic' version 2.4.1 from
2010-06-29.

'_exptl_absorpt_correction_type' value 'Multi-scan'
changed to 'multi-scan' according to
/home/saulius/struct/CIF-dictionaries/cif_core.dic dictionary named
'cif_core.dic' version 2.4.1 from
2010-06-29.

'_geom_torsion_publ_flag' value 'Yes' changed to 'yes'
according to /home/saulius/struct/CIF-dictionaries/cif_core.dic
dictionary named 'cif_core.dic' version 2.4.1 from 2010-06-29 (10
times).

'_geom_hbond_publ_flag' value 'Yes' changed to 'yes'
according to /home/saulius/struct/CIF-dictionaries/cif_core.dic
dictionary named 'cif_core.dic' version 2.4.1 from 2010-06-29 (4
times).

Automatic conversion script
Id: cif_fix_values 1715 2011-07-08 13:25:40Z adriana 
;
_cod_original_cell_volume 1124.1(13)
_cod_original_sg_symbol_H-M P-1
_cod_database_code 2204798
_cod_database_fobs_code 2204798

loop_
_symmetry_equiv_pos_as_xyz
'x, y, z'
'-x, -y, -z'

loop_
_atom_site_label
_atom_site_fract_x
_atom_site_fract_y
_atom_site_fract_z
_atom_site_U_iso_or_equiv
_atom_site_adp_type
_atom_site_calc_flag
_atom_site_refinement_flags
_atom_site_occupancy
_atom_site_type_symbol
N1 0.6073(3) 0.7615(2) 0.12465(19) 0.0259(6) Uani d . 1 N
H1A 0.5443 0.7030 0.1227 0.031 Uiso calc R 1 H
C2 0.7496(3) 0.7875(3) 0.0468(2) 0.0261(7) Uani d . 1 C
O2 0.7881(2) 0.73286(19) -0.02646(17) 0.0323(5) Uani d . 1 O
N3 0.8405(3) 0.8774(2) 0.0565(2) 0.0267(6) Uani d . 1 N
H3A 0.9331 0.8947 0.0094 0.032 Uiso calc R 1 H
C4 0.7998(3) 0.9451(3) 0.1348(2) 0.0261(7) Uani d . 1 C
O4 0.8924(2) 1.02879(19) 0.12908(17) 0.0330(5) Uani d . 1 O
C5 0.6491(3) 0.9141(2) 0.2140(2) 0.0245(7) Uani d . 1 C
C6 0.5595(3) 0.8228(3) 0.2051(2) 0.0245(7) Uani d . 1 C
O6 0.4186(2) 0.78599(18) 0.27840(16) 0.0283(5) Uani d . 1 O
C7 0.5918(4) 0.9834(3) 0.3016(3) 0.0359(8) Uani d . 1 C
H7A 0.4859 0.9461 0.3463 0.043 Uiso calc R 1 H
C8 0.5718(5) 1.1240(3) 0.2388(4) 0.0568(11) Uani d . 1 C
H8A 0.5037 1.1322 0.1838 0.085 Uiso calc R 1 H
H8B 0.6741 1.1647 0.1963 0.085 Uiso calc R 1 H
H8C 0.5249 1.1650 0.2962 0.085 Uiso calc R 1 H
C9 0.6960(4) 0.9629(4) 0.3897(3) 0.0572(11) Uani d . 1 C
H9A 0.7003 0.8721 0.4305 0.086 Uiso calc R 1 H
H9B 0.6530 1.0059 0.4463 0.086 Uiso calc R 1 H
H9C 0.8015 0.9975 0.3489 0.086 Uiso calc R 1 H
C10 0.2868(3) 0.7628(3) 0.2300(3) 0.0287(7) Uani d . 1 C
H10A 0.3090 0.6893 0.2005 0.034 Uiso calc R 1 H
C11 0.2616(4) 0.8789(3) 0.1315(3) 0.0427(9) Uani d . 1 C
H11A 0.3562 0.8992 0.0694 0.064 Uiso calc R 1 H
H11B 0.2386 0.9505 0.1607 0.064 Uiso calc R 1 H
H11C 0.1737 0.8620 0.1005 0.064 Uiso calc R 1 H
C12 0.1486(4) 0.7296(3) 0.3315(3) 0.0436(9) Uani d . 1 C
H12A 0.1722 0.6565 0.3942 0.065 Uiso calc R 1 H
H12B 0.0572 0.7087 0.3065 0.065 Uiso calc R 1 H
H12C 0.1266 0.8019 0.3599 0.065 Uiso calc R 1 H
N1' 0.9181(3) 0.3592(2) 0.0980(2) 0.0266(6) Uani d . 1 N
H1D 1.0097 0.3248 0.0894 0.032 Uiso calc R 1 H
C2' 0.8376(3) 0.3844(3) 0.0087(2) 0.0268(7) Uani d . 1 C
O2' 0.8916(2) 0.3626(2) -0.08229(17) 0.0355(6) Uani d . 1 O
N3' 0.6948(3) 0.4372(2) 0.0306(2) 0.0261(6) Uani d . 1 N
H3D 0.6385 0.4516 -0.0228 0.031 Uiso calc R 1 H
C4' 0.6317(3) 0.4698(3) 0.1293(2) 0.0251(7) Uani d . 1 C
O4' 0.5010(2) 0.52323(18) 0.13321(16) 0.0279(5) Uani d . 1 O
C5' 0.7186(3) 0.4424(2) 0.2188(2) 0.0238(7) Uani d . 1 C
C6' 0.8604(3) 0.3860(3) 0.1996(2) 0.0254(7) Uani d . 1 C
O6' 0.9424(2) 0.3556(2) 0.28353(17) 0.0334(5) Uani d . 1 O
C7' 0.6545(3) 0.4724(3) 0.3310(2) 0.0278(7) Uani d . 1 C
H7D 0.5573 0.5200 0.3200 0.033 Uiso calc R 1 H
C8' 0.6063(4) 0.3530(3) 0.4364(3) 0.0389(8) Uani d . 1 C
H8D 0.5269 0.3039 0.4221 0.058 Uiso calc R 1 H
H8E 0.5634 0.3770 0.5058 0.058 Uiso calc R 1 H
H8F 0.6978 0.3016 0.4489 0.058 Uiso calc R 1 H
C9' 0.7644(4) 0.5585(3) 0.3554(3) 0.0373(8) Uani d . 1 C
H9D 0.7088 0.5896 0.4177 0.056 Uiso calc R 1 H
H9E 0.8010 0.6303 0.2846 0.056 Uiso calc R 1 H
H9F 0.8541 0.5108 0.3795 0.056 Uiso calc R 1 H
C10' 1.1033(3) 0.3099(3) 0.2692(3) 0.0308(7) Uani d . 1 C
H10D 1.1592 0.3456 0.1859 0.037 Uiso calc R 1 H
C11' 1.0971(4) 0.1684(3) 0.3060(3) 0.0442(9) Uani d . 1 C
H11D 1.0420 0.1408 0.2568 0.066 Uiso calc R 1 H
H11E 1.0418 0.1339 0.3875 0.066 Uiso calc R 1 H
H11F 1.2037 0.1377 0.2976 0.066 Uiso calc R 1 H
C12' 1.1786(4) 0.3621(3) 0.3443(3) 0.0422(9) Uani d . 1 C
H12D 1.1760 0.4547 0.3171 0.063 Uiso calc R 1 H
H12E 1.2873 0.3365 0.3390 0.063 Uiso calc R 1 H
H12F 1.1213 0.3289 0.4255 0.063 Uiso calc R 1 H

loop_
_atom_site_aniso_label
_atom_site_aniso_U_11
_atom_site_aniso_U_22
_atom_site_aniso_U_33
_atom_site_aniso_U_12
_atom_site_aniso_U_13
_atom_site_aniso_U_23
N1 0.0242(13) 0.0291(13) 0.0214(13) -0.0025(11) 0.0009(11) -0.0074(10)
C2 0.0255(16) 0.0267(15) 0.0205(16) 0.0046(13) -0.0038(13) -0.0014(12)
O2 0.0294(12) 0.0380(12) 0.0280(12) 0.0011(10) 0.0006(10) -0.0130(10)
N3 0.0222(13) 0.0292(13) 0.0236(14) -0.0030(11) 0.0036(11) -0.0069(10)
C4 0.0304(17) 0.0245(15) 0.0192(15) 0.0013(13) -0.0054(13) -0.0014(12)
O4 0.0301(12) 0.0352(12) 0.0293(12) -0.0080(10) 0.0030(10) -0.0097(9)
C5 0.0278(16) 0.0237(14) 0.0173(15) -0.0028(12) 0.0007(13) -0.0034(11)
C6 0.0259(16) 0.0266(15) 0.0145(15) 0.0014(13) 0.0004(13) -0.0012(11)
O6 0.0241(11) 0.0385(12) 0.0185(11) -0.0047(9) 0.0005(9) -0.0066(9)
C7 0.0301(18) 0.0425(19) 0.0362(19) -0.0095(15) 0.0075(15) -0.0224(15)
C8 0.052(2) 0.041(2) 0.071(3) -0.0031(18) 0.014(2) -0.0274(19)
C9 0.046(2) 0.094(3) 0.035(2) -0.016(2) 0.0049(19) -0.032(2)
C10 0.0232(16) 0.0363(17) 0.0251(16) -0.0027(13) -0.0044(13) -0.0080(13)
C11 0.0329(19) 0.053(2) 0.0327(19) 0.0027(16) -0.0044(16) -0.0025(16)
C12 0.0269(18) 0.060(2) 0.037(2) -0.0088(16) 0.0018(16) -0.0112(17)
N1' 0.0241(13) 0.0333(13) 0.0209(13) 0.0051(11) -0.0034(11) -0.0079(10)
C2' 0.0288(17) 0.0279(16) 0.0210(16) -0.0010(13) -0.0033(14) -0.0053(12)
O2' 0.0351(13) 0.0496(14) 0.0224(12) 0.0056(10) -0.0035(10) -0.0145(10)
N3' 0.0267(14) 0.0312(13) 0.0211(13) 0.0041(11) -0.0075(11) -0.0084(10)
C4' 0.0310(17) 0.0222(14) 0.0184(15) -0.0017(13) -0.0014(13) -0.0038(11)
O4' 0.0250(12) 0.0326(11) 0.0240(11) 0.0056(9) -0.0055(9) -0.0067(9)
C5' 0.0271(16) 0.0247(15) 0.0182(15) 0.0012(12) -0.0038(13) -0.0056(11)
C6' 0.0271(17) 0.0299(15) 0.0161(15) -0.0002(13) -0.0029(13) -0.0041(12)
O6' 0.0262(12) 0.0510(13) 0.0215(11) 0.0112(10) -0.0059(9) -0.0102(9)
C7' 0.0249(16) 0.0367(17) 0.0193(16) 0.0042(13) -0.0006(13) -0.0086(13)
C8' 0.0340(19) 0.056(2) 0.0191(17) 0.0015(16) -0.0013(14) -0.0047(14)
C9' 0.039(2) 0.0462(19) 0.0300(18) 0.0056(16) -0.0091(16) -0.0157(15)
C10' 0.0232(17) 0.0409(18) 0.0258(17) 0.0070(14) -0.0024(14) -0.0099(14)
C11' 0.045(2) 0.0414(19) 0.042(2) 0.0084(16) -0.0062(18) -0.0099(16)
C12' 0.0320(19) 0.061(2) 0.035(2) 0.0024(17) -0.0080(16) -0.0167(17)

loop_
_atom_type_symbol
_atom_type_description
_atom_type_scat_dispersion_real
_atom_type_scat_dispersion_imag
_atom_type_scat_source
C C 0.0033 0.0016 'International Tables Vol C Tables 4.2.6.8 and 6.1.1.4'
H H 0.0000 0.0000 'International Tables Vol C Tables 4.2.6.8 and 6.1.1.4'
N N 0.0061 0.0033 'International Tables Vol C Tables 4.2.6.8 and 6.1.1.4'
O O 0.0106 0.0060 'International Tables Vol C Tables 4.2.6.8 and 6.1.1.4'

loop_
_geom_angle_atom_site_label_1
_geom_angle_atom_site_label_2
_geom_angle_atom_site_label_3
_geom_angle
C6 N1 C2 123.0(2)
C6 N1 H1A 118.5
C2 N1 H1A 118.5
O2 C2 N3 123.5(3)
O2 C2 N1 121.6(3)
N3 C2 N1 114.9(3)
C2 N3 C4 125.7(3)
C2 N3 H3A 117.2
C4 N3 H3A 117.2
O4 C4 N3 118.0(3)
O4 C4 C5 124.9(3)
N3 C4 C5 117.0(3)
C6 C5 C4 117.1(3)
C6 C5 C7 121.4(3)
C4 C5 C7 121.5(2)
O6 C6 C5 120.6(3)
O6 C6 N1 117.0(2)
C5 C6 N1 122.4(3)
C6 O6 C10 118.4(2)
C5 C7 C9 112.0(3)
C5 C7 C8 110.7(3)
C9 C7 C8 112.5(3)
C5 C7 H7A 107.1
C9 C7 H7A 107.1
C8 C7 H7A 107.1
C7 C8 H8A 109.5
C7 C8 H8B 109.5
H8A C8 H8B 109.5
C7 C8 H8C 109.5
H8A C8 H8C 109.5
H8B C8 H8C 109.5
C7 C9 H9A 109.5
C7 C9 H9B 109.5
H9A C9 H9B 109.5
C7 C9 H9C 109.5
H9A C9 H9C 109.5
H9B C9 H9C 109.5
O6 C10 C12 105.0(2)
O6 C10 C11 110.5(2)
C12 C10 C11 112.5(3)
O6 C10 H10A 109.6
C12 C10 H10A 109.6
C11 C10 H10A 109.6
C10 C11 H11A 109.5
C10 C11 H11B 109.5
H11A C11 H11B 109.5
C10 C11 H11C 109.5
H11A C11 H11C 109.5
H11B C11 H11C 109.5
C10 C12 H12A 109.5
C10 C12 H12B 109.5
H12A C12 H12B 109.5
C10 C12 H12C 109.5
H12A C12 H12C 109.5
H12B C12 H12C 109.5
C6' N1' C2' 122.7(2)
C6' N1' H1D 118.6
C2' N1' H1D 118.6
O2' C2' N3' 123.6(3)
O2' C2' N1' 122.1(3)
N3' C2' N1' 114.3(3)
C2' N3' C4' 125.9(2)
C2' N3' H3D 117.0
C4' N3' H3D 117.0
O4' C4' N3' 117.8(2)
O4' C4' C5' 124.5(3)
N3' C4' C5' 117.8(3)
C6' C5' C4' 117.0(3)
C6' C5' C7' 122.3(3)
C4' C5' C7' 120.7(3)
O6' C6' N1' 119.4(3)
O6' C6' C5' 118.4(3)
N1' C6' C5' 122.2(3)
C6' O6' C10' 124.0(2)
C9' C7' C5' 113.2(2)
C9' C7' C8' 111.0(2)
C5' C7' C8' 112.4(2)
C9' C7' H7D 106.6
C5' C7' H7D 106.6
C8' C7' H7D 106.6
C7' C8' H8D 109.5
C7' C8' H8E 109.5
H8D C8' H8E 109.5
C7' C8' H8F 109.5
H8D C8' H8F 109.5
H8E C8' H8F 109.5
C7' C9' H9D 109.5
C7' C9' H9E 109.5
H9D C9' H9E 109.5
C7' C9' H9F 109.5
H9D C9' H9F 109.5
H9E C9' H9F 109.5
O6' C10' C11' 109.2(3)
O6' C10' C12' 104.3(2)
C11' C10' C12' 113.7(3)
O6' C10' H10D 109.8
C11' C10' H10D 109.8
C12' C10' H10D 109.8
C10' C11' H11D 109.5
C10' C11' H11E 109.5
H11D C11' H11E 109.5
C10' C11' H11F 109.5
H11D C11' H11F 109.5
H11E C11' H11F 109.5
C10' C12' H12D 109.5
C10' C12' H12E 109.5
H12D C12' H12E 109.5
C10' C12' H12F 109.5
H12D C12' H12F 109.5
H12E C12' H12F 109.5

loop_
_geom_bond_atom_site_label_1
_geom_bond_atom_site_label_2
_geom_bond_distance
N1 C6 1.375(4)
N1 C2 1.380(4)
N1 H1A 0.8800
C2 O2 1.237(3)
C2 N3 1.354(4)
N3 C4 1.398(4)
N3 H3A 0.8800
C4 O4 1.235(3)
C4 C5 1.446(4)
C5 C6 1.355(4)
C5 C7 1.524(4)
C6 O6 1.355(3)
O6 C10 1.478(3)
C7 C9 1.528(5)
C7 C8 1.535(5)
C7 H7A 1.0000
C8 H8A 0.9800
C8 H8B 0.9800
C8 H8C 0.9800
C9 H9A 0.9800
C9 H9B 0.9800
C9 H9C 0.9800
C10 C12 1.508(4)
C10 C11 1.515(4)
C10 H10A 1.0000
C11 H11A 0.9800
C11 H11B 0.9800
C11 H11C 0.9800
C12 H12A 0.9800
C12 H12B 0.9800
C12 H12C 0.9800
N1' C6' 1.377(4)
N1' C2' 1.387(4)
N1' H1D 0.8800
C2' O2' 1.226(3)
C2' N3' 1.378(4)
N3' C4' 1.388(4)
N3' H3D 0.8800
C4' O4' 1.273(3)
C4' C5' 1.426(4)
C5' C6' 1.385(4)
C5' C7' 1.525(4)
C6' O6' 1.339(3)
O6' C10' 1.478(4)
C7' C9' 1.523(4)
C7' C8' 1.531(4)
C7' H7D 1.0000
C8' H8D 0.9800
C8' H8E 0.9800
C8' H8F 0.9800
C9' H9D 0.9800
C9' H9E 0.9800
C9' H9F 0.9800
C10' C11' 1.497(4)
C10' C12' 1.513(4)
C10' H10D 1.0000
C11' H11D 0.9800
C11' H11E 0.9800
C11' H11F 0.9800
C12' H12D 0.9800
C12' H12E 0.9800
C12' H12F 0.9800

loop_
_geom_hbond_atom_site_label_D
_geom_hbond_atom_site_label_H
_geom_hbond_atom_site_label_A
_geom_hbond_site_symmetry_A
_geom_hbond_distance_DH
_geom_hbond_distance_HA
_geom_hbond_distance_DA
_geom_hbond_angle_DHA
_geom_hbond_publ_flag
N1 H1A O4' . 0.88 2.01 2.814(3) 150 yes
N3 H3A O4 2_775 0.88 2.01 2.863(3) 163 yes
N1' H1D O2 2_765 0.88 1.96 2.814(3) 165 yes
N3' H3D O4' 2_665 0.88 1.97 2.853(3) 176 yes

loop_
_geom_torsion_atom_site_label_1
_geom_torsion_atom_site_label_2
_geom_torsion_atom_site_label_3
_geom_torsion_atom_site_label_4
_geom_torsion
_geom_torsion_publ_flag
C6 N1 C2 O2 -178.4(3) ?
C6 N1 C2 N3 0.9(4) ?
O2 C2 N3 C4 177.5(3) ?
N1 C2 N3 C4 -1.7(4) ?
C2 N3 C4 O4 -176.4(2) ?
C2 N3 C4 C5 1.5(4) ?
O4 C4 C5 C6 177.4(3) ?
N3 C4 C5 C6 -0.4(4) ?
O4 C4 C5 C7 -1.2(4) ?
N3 C4 C5 C7 -179.0(3) ?
C4 C5 C6 O6 178.2(2) ?
C7 C5 C6 O6 -3.2(4) ?
C4 C5 C6 N1 -0.3(4) ?
C7 C5 C6 N1 178.3(3) ?
C2 N1 C6 O6 -178.4(2) ?
C2 N1 C6 C5 0.1(4) ?
N1 C6 O6 C10 -42.8(3) ?
C6 C5 C7 C9 118.6(3) ?
C6' N1' C2' O2' 178.4(3) ?
C6' N1' C2' N3' -0.5(4) ?
O2' C2' N3' C4' -176.5(3) ?
N1' C2' N3' C4' 2.4(4) ?
C2' N3' C4' O4' 176.8(2) ?
C2' N3' C4' C5' -2.4(4) ?
O4' C4' C5' C6' -178.8(3) ?
N3' C4' C5' C6' 0.5(4) ?
O4' C4' C5' C7' 2.3(4) ?
N3' C4' C5' C7' -178.5(2) ?
C2' N1' C6' O6' 178.0(2) ?
C2' N1' C6' C5' -1.3(4) ?
C4' C5' C6' O6' -178.0(2) ?
C7' C5' C6' O6' 0.9(4) ?
C4' C5' C6' N1' 1.3(4) ?
C7' C5' C6' N1' -179.8(2) ?
N1' C6' O6' C10' 8.6(4) ?
C6' C5' C7' C9' 57.6(4) ?
C6' C5' C7' C8' -69.1(4) ?
C6 C5 C7 C8 -114.9(3) ?
C4 C5 C7 C8 63.6(4) yes
C4 C5 C7 C9 -62.8(4) yes
C5 C6 O6 C10 138.6(3) yes
C6 O6 C10 C11 -56.1(3) yes
C6 O6 C10 C12 -177.6(2) yes
C4' C5' C7' C8' 109.8(3) yes
C4' C5' C7' C9' -123.5(3) yes
C5' C6' O6' C10' -172.1(3) yes
C6' O6' C10' C11' -91.4(3) yes
C6' O6' C10' C12' 146.8(3) yes

loop_
_cod_related_entry_id
_cod_related_entry_database
_cod_related_entry_code
1 ChemSpider 24733456
